data_1574554
loop_
_publ_author_name
'Casselman, Tyler D.'
'Madhusudhanan, Mithun C.'
'Mai, Binh Khanh'
'Liu, Peng'
'Stoltz, Brian M.'

_publ_section_title
;
 Potassium tert-butoxide mediated stereoselective/direct Mannich reaction
 of \a-substituted-\g-lactams with in situ generated aryl N-silyl imines
;
_journal_issue 22
_journal_name_full 'Chemical Science'
_journal_page_first 9863
_journal_page_last 9871
_journal_paper_doi 10.1039/D4SC06391K
_journal_volume 16
_journal_year 2025
_chemical_formula_sum 'C27 H27 Br N2 O2'
_chemical_formula_weight 491.41
_space_group_crystal_system monoclinic
_space_group_IT_number 14
_space_group_name_Hall '-P 2ybc'
_space_group_name_H-M_alt 'P 1 21/c 1'
_atom_sites_solution_hydrogens geom
_atom_sites_solution_primary direct
_atom_sites_solution_secondary difmap
_audit_creation_method SHELXL-2018/3
_audit_update_record
;
2023-03-30 deposited with the CCDC.	2025-05-01 downloaded from the CCDC.
;
_cell_angle_alpha 90
_cell_angle_beta 90.083(7)
_cell_angle_gamma 90
_cell_formula_units_Z 8
_cell_length_a 11.8500(11)
_cell_length_b 49.858(4)
_cell_length_c 8.0771(10)
_cell_measurement_reflns_used 9071
_cell_measurement_temperature 200(2)
_cell_measurement_theta_max 74.40
_cell_measurement_theta_min 3.55
_cell_volume 4772.1(8)
_computing_cell_refinement 'SAINT v8.40A (Bruker-AXS, 2013)'
_computing_data_collection 'APEX3 v2019.1-0 (Bruker Nano, 2019)'
_computing_data_reduction 'SAINT v8.40A (Bruker-AXS, 2013)'
_computing_molecular_graphics 'Bruker SHELXTL'
_computing_publication_material 'Bruker SHELXTL'
_computing_structure_refinement 'SHELXL-2018/3 (Sheldrick, 2018)'
_computing_structure_solution 'SHELXS-2013/1 (Sheldrick, 2015)'
_diffrn_ambient_temperature 200(2)
_diffrn_detector_area_resol_mean 7.69
_diffrn_measured_fraction_theta_full 0.995
_diffrn_measured_fraction_theta_max 0.991
_diffrn_measurement_device_type 'Bruker D8 VENTURE Kappa Duo PHOTON II CPAD'
_diffrn_measurement_method '\f and \w scans'
_diffrn_radiation_type CuK\a
_diffrn_radiation_wavelength 1.54178
_diffrn_reflns_av_R_equivalents 0.0709
_diffrn_reflns_av_unetI/netI 0.0421
_diffrn_reflns_Laue_measured_fraction_full 0.995
_diffrn_reflns_Laue_measured_fraction_max 0.991
_diffrn_reflns_limit_h_max 14
_diffrn_reflns_limit_h_min -14
_diffrn_reflns_limit_k_max 62
_diffrn_reflns_limit_k_min -62
_diffrn_reflns_limit_l_max 10
_diffrn_reflns_limit_l_min -9
_diffrn_reflns_number 75046
_diffrn_reflns_point_group_measured_fraction_full 0.995
_diffrn_reflns_point_group_measured_fraction_max 0.991
_diffrn_reflns_theta_full 67.679
_diffrn_reflns_theta_max 74.545
_diffrn_reflns_theta_min 3.546
_diffrn_source 'I\mS HB micro-focus sealed tube'
_exptl_absorpt_coefficient_mu 2.548
_exptl_absorpt_correction_T_max 0.7538
_exptl_absorpt_correction_T_min 0.4919
_exptl_absorpt_correction_type multi-scan
_exptl_absorpt_process_details 'SADABS-2016/2 (Sheldrick, 2014)'
_exptl_crystal_colour colourless
_exptl_crystal_density_diffrn 1.368
_exptl_crystal_density_method 'not measured'
_exptl_crystal_description Plate
_exptl_crystal_F_000 2032
_exptl_crystal_size_max 0.300
_exptl_crystal_size_mid 0.250
_exptl_crystal_size_min 0.050
_refine_diff_density_max 1.211
_refine_diff_density_min -0.757
_refine_diff_density_rms 0.084
_refine_ls_extinction_method none
_refine_ls_goodness_of_fit_ref 1.149
_refine_ls_hydrogen_treatment constr
_refine_ls_matrix_type full
_refine_ls_number_parameters 583
_refine_ls_number_reflns 9652
_refine_ls_number_restraints 0
_refine_ls_restrained_S_all 1.149
_refine_ls_R_factor_all 0.0732
_refine_ls_R_factor_gt 0.0679
_refine_ls_shift/su_max 0.000
_refine_ls_shift/su_mean 0.000
_refine_ls_structure_factor_coef Fsqd
_refine_ls_weighting_details 'w=1/[\s^2^(Fo^2^)+(0.0469P)^2^+11.4189P] where P=(Fo^2^+2Fc^2^)/3'
_refine_ls_weighting_scheme calc
_refine_ls_wR_factor_gt 0.1654
_refine_ls_wR_factor_ref 0.1686
_reflns_Friedel_coverage 0.000
_reflns_number_gt 8681
_reflns_number_total 9652
_reflns_threshold_expression 'I > 2\s(I)'
_cod_data_source_file d4sc06391k2.cif
_cod_data_source_block V20240
_cod_depositor_comments 'Adding full bibliography for 1574553--1574555.cif.'
_cod_original_sg_symbol_H-M 'P 21/c'
_cod_database_code 1574554
_shelx_shelxl_version_number 2018/3
_shelx_space_group_comment
; 
The symmetry employed for this shelxl refinement is uniquely defined 
by the following loop, which should always be used as a source of 
symmetry information in preference to the above space-group names. 
They are only intended as comments. 
;
_shelx_estimated_absorpt_t_min 0.515
_shelx_estimated_absorpt_t_max 0.883

loop_
_space_group_symop_operation_xyz
'x, y, z'
'-x, y+1/2, -z+1/2'
'-x, -y, -z'
'x, -y-1/2, z-1/2'

loop_
_atom_site_label
_atom_site_type_symbol
_atom_site_fract_x
_atom_site_fract_y
_atom_site_fract_z
_atom_site_U_iso_or_equiv
_atom_site_adp_type
_atom_site_occupancy
_atom_site_site_symmetry_order
_atom_site_calc_flag
_atom_site_refinement_flags_posn
_atom_site_refinement_flags_adp
_atom_site_refinement_flags_occupancy
_atom_site_disorder_assembly
_atom_site_disorder_group
N1 N 0.3314(3) 0.13580(6) 0.2404(4) 0.0329(7) Uani 1 1 d . . . . .
C11 C 0.3013(3) 0.10879(7) 0.1978(5) 0.0312(7) Uani 1 1 d . . . . .
C12 C 0.2057(3) 0.10352(7) 0.1048(5) 0.0339(8) Uani 1 1 d . . . . .
H12 H 0.160761 0.117956 0.065407 0.041 Uiso 1 1 calc R U . . .
C13 C 0.1748(3) 0.07714(8) 0.0684(5) 0.0342(8) Uani 1 1 d . . . . .
H13 H 0.108638 0.073583 0.005570 0.041 Uiso 1 1 calc R U . . .
C14 C 0.2413(3) 0.05622(7) 0.1246(5) 0.0328(8) Uani 1 1 d . . . . .
O2 O 0.2215(2) 0.02946(5) 0.0957(4) 0.0424(7) Uani 1 1 d . . . . .
C17 C 0.1255(5) 0.02250(10) 0.0023(8) 0.0641(15) Uani 1 1 d . . . . .
H17A H 0.057624 0.028943 0.058836 0.096 Uiso 1 1 calc R U . . .
H17B H 0.121787 0.002959 -0.009348 0.096 Uiso 1 1 calc R U . . .
H17C H 0.130396 0.030761 -0.107538 0.096 Uiso 1 1 calc R U . . .
C15 C 0.3362(3) 0.06168(8) 0.2186(5) 0.0384(9) Uani 1 1 d . . . . .
H15 H 0.381224 0.047276 0.258121 0.046 Uiso 1 1 calc R U . . .
C16 C 0.3664(3) 0.08772(8) 0.2558(5) 0.0367(8) Uani 1 1 d . . . . .
H16 H 0.431597 0.091167 0.320992 0.044 Uiso 1 1 calc R U . . .
C1 C 0.2622(3) 0.15220(7) 0.3282(5) 0.0331(8) Uani 1 1 d . . . . .
O1 O 0.1619(2) 0.14877(5) 0.3541(4) 0.0397(6) Uani 1 1 d . . . . .
C2 C 0.3329(3) 0.17532(7) 0.3990(5) 0.0340(8) Uani 1 1 d . . . . .
C5 C 0.2701(4) 0.20183(8) 0.3839(6) 0.0463(10) Uani 1 1 d . . . . .
H5A H 0.249920 0.204947 0.267740 0.069 Uiso 1 1 calc R U . . .
H5B H 0.318584 0.216438 0.423053 0.069 Uiso 1 1 calc R U . . .
H5C H 0.201355 0.201172 0.451040 0.069 Uiso 1 1 calc R U . . .
C6 C 0.3497(3) 0.16783(7) 0.5860(5) 0.0309(7) Uani 1 1 d . . . . .
H6 H 0.274405 0.163129 0.633640 0.037 Uiso 1 1 calc R U . . .
C21 C 0.4009(3) 0.19024(7) 0.6899(5) 0.0317(7) Uani 1 1 d . . . . .
C22 C 0.5144(3) 0.19681(8) 0.6879(5) 0.0370(8) Uani 1 1 d . . . . .
H22 H 0.564341 0.187431 0.616414 0.044 Uiso 1 1 calc R U . . .
C23 C 0.5558(4) 0.21700(8) 0.7894(6) 0.0437(9) Uani 1 1 d . . . . .
H23 H 0.633693 0.221492 0.785288 0.052 Uiso 1 1 calc R U . . .
C24 C 0.4857(4) 0.23061(8) 0.8962(5) 0.0477(10) Uani 1 1 d . . . . .
H24 H 0.514832 0.244363 0.965563 0.057 Uiso 1 1 calc R U . . .
C25 C 0.3728(4) 0.22405(9) 0.9013(6) 0.0522(11) Uani 1 1 d . . . . .
H25 H 0.323774 0.233218 0.975110 0.063 Uiso 1 1 calc R U . . .
C26 C 0.3306(4) 0.20408(8) 0.7989(6) 0.0431(9) Uani 1 1 d . . . . .
H26 H 0.252541 0.199756 0.802929 0.052 Uiso 1 1 calc R U . . .
N2 N 0.4233(3) 0.14403(6) 0.5976(4) 0.0303(6) Uani 1 1 d . . . . .
C7 C 0.3812(3) 0.12357(7) 0.6687(4) 0.0306(7) Uani 1 1 d . . . . .
H7 H 0.306434 0.124481 0.710435 0.037 Uiso 1 1 calc R U . . .
C31 C 0.4457(3) 0.09856(7) 0.6876(4) 0.0298(7) Uani 1 1 d . . . . .
C32 C 0.5529(3) 0.09548(7) 0.6229(5) 0.0345(8) Uani 1 1 d . . . . .
H32 H 0.586094 0.109871 0.563240 0.041 Uiso 1 1 calc R U . . .
C33 C 0.6128(3) 0.07186(8) 0.6433(5) 0.0369(8) Uani 1 1 d . . . . .
H33 H 0.686242 0.069922 0.597771 0.044 Uiso 1 1 calc R U . . .
C34 C 0.5633(3) 0.05109(7) 0.7316(5) 0.0333(8) Uani 1 1 d . . . . .
Br1 Br 0.64622(4) 0.01898(2) 0.76842(6) 0.04709(14) Uani 1 1 d . . . . .
C35 C 0.4570(4) 0.05340(7) 0.7954(5) 0.0394(9) Uani 1 1 d . . . . .
H35 H 0.424141 0.038941 0.854891 0.047 Uiso 1 1 calc R U . . .
C36 C 0.3973(4) 0.07712(8) 0.7725(5) 0.0393(9) Uani 1 1 d . . . . .
H36 H 0.322938 0.078724 0.814960 0.047 Uiso 1 1 calc R U . . .
C3 C 0.4401(3) 0.17418(7) 0.2950(5) 0.0361(8) Uani 1 1 d . . . . .
H3A H 0.506860 0.178473 0.363845 0.043 Uiso 1 1 calc R U . . .
H3B H 0.435882 0.187263 0.202960 0.043 Uiso 1 1 calc R U . . .
C4 C 0.4490(3) 0.14546(7) 0.2267(5) 0.0338(8) Uani 1 1 d . . . . .
H4 H 0.499542 0.134470 0.299068 0.041 Uiso 1 1 calc R U . . .
C8 C 0.4896(4) 0.14426(9) 0.0485(5) 0.0438(9) Uani 1 1 d . . . . .
H8A H 0.485467 0.125729 0.008590 0.066 Uiso 1 1 calc R U . . .
H8B H 0.567774 0.150574 0.042752 0.066 Uiso 1 1 calc R U . . .
H8C H 0.441610 0.155717 -0.020666 0.066 Uiso 1 1 calc R U . . .
N201 N 0.9412(3) 0.13598(6) -0.2554(4) 0.0346(7) Uani 1 1 d . . . . .
C211 C 0.9711(3) 0.10912(7) -0.2970(5) 0.0336(8) Uani 1 1 d . . . . .
C212 C 0.9050(3) 0.08790(8) -0.2431(5) 0.0385(8) Uani 1 1 d . . . . .
H212 H 0.839024 0.091463 -0.180138 0.046 Uiso 1 1 calc R U . . .
C213 C 0.9334(3) 0.06177(8) -0.2792(5) 0.0383(8) Uani 1 1 d . . . . .
H213 H 0.887625 0.047415 -0.240795 0.046 Uiso 1 1 calc R U . . .
C214 C 1.0298(3) 0.05656(8) -0.3726(5) 0.0347(8) Uani 1 1 d . . . . .
O202 O 1.0490(3) 0.02985(6) -0.4048(4) 0.0451(7) Uani 1 1 d . . . . .
C217 C 1.1414(5) 0.02329(10) -0.5088(7) 0.0616(14) Uani 1 1 d . . . . .
H21A H 1.132374 0.032301 -0.615825 0.092 Uiso 1 1 calc R U . . .
H21B H 1.143796 0.003837 -0.525773 0.092 Uiso 1 1 calc R U . . .
H21C H 1.211845 0.029208 -0.456603 0.092 Uiso 1 1 calc R U . . .
C215 C 1.0976(3) 0.07739(8) -0.4267(5) 0.0371(8) Uani 1 1 d . . . . .
H215 H 1.164145 0.073792 -0.488234 0.045 Uiso 1 1 calc R U . . .
C216 C 1.0669(3) 0.10389(8) -0.3895(5) 0.0365(8) Uani 1 1 d . . . . .
H216 H 1.112020 0.118336 -0.428106 0.044 Uiso 1 1 calc R U . . .
C201 C 1.0110(3) 0.15267(7) -0.1683(5) 0.0332(8) Uani 1 1 d . . . . .
O201 O 1.1119(2) 0.14930(5) -0.1448(4) 0.0393(6) Uani 1 1 d . . . . .
C202 C 0.9405(3) 0.17572(7) -0.0978(5) 0.0341(8) Uani 1 1 d . . . . .
C205 C 1.0040(4) 0.20231(8) -0.1132(6) 0.0473(10) Uani 1 1 d . . . . .
H20A H 1.026085 0.205122 -0.228827 0.071 Uiso 1 1 calc R U . . .
H20B H 1.071666 0.201819 -0.043343 0.071 Uiso 1 1 calc R U . . .
H20C H 0.955004 0.217032 -0.077399 0.071 Uiso 1 1 calc R U . . .
C206 C 0.9246(3) 0.16835(7) 0.0894(5) 0.0320(7) Uani 1 1 d . . . . .
H206 H 1.000332 0.163873 0.136747 0.038 Uiso 1 1 calc R U . . .
C221 C 0.8727(3) 0.19068(7) 0.1943(5) 0.0349(8) Uani 1 1 d . . . . .
C222 C 0.7591(3) 0.19690(8) 0.1908(5) 0.0394(9) Uani 1 1 d . . . . .
H222 H 0.710249 0.187406 0.118151 0.047 Uiso 1 1 calc R U . . .
C223 C 0.7156(4) 0.21686(8) 0.2921(6) 0.0457(10) Uani 1 1 d . . . . .
H223 H 0.637318 0.220979 0.288272 0.055 Uiso 1 1 calc R U . . .
C224 C 0.7863(4) 0.23081(8) 0.3990(6) 0.0500(11) Uani 1 1 d . . . . .
H224 H 0.757010 0.244652 0.467486 0.060 Uiso 1 1 calc R U . . .
C225 C 0.8990(4) 0.22440(9) 0.4048(6) 0.0532(12) Uani 1 1 d . . . . .
H225 H 0.947532 0.233658 0.479029 0.064 Uiso 1 1 calc R U . . .
C226 C 0.9424(4) 0.20447(8) 0.3030(6) 0.0462(10) Uani 1 1 d . . . . .
H226 H 1.020566 0.200262 0.307800 0.055 Uiso 1 1 calc R U . . .
N202 N 0.8528(3) 0.14439(6) 0.1018(4) 0.0320(6) Uani 1 1 d . . . . .
C207 C 0.8962(3) 0.12399(7) 0.1713(4) 0.0317(7) Uani 1 1 d . . . . .
H207 H 0.971123 0.124962 0.212728 0.038 Uiso 1 1 calc R U . . .
C231 C 0.8320(3) 0.09887(7) 0.1888(4) 0.0313(7) Uani 1 1 d . . . . .
C232 C 0.8844(4) 0.07672(8) 0.2627(5) 0.0421(9) Uani 1 1 d . . . . .
H232 H 0.960688 0.077937 0.298323 0.051 Uiso 1 1 calc R U . . .
C233 C 0.8246(4) 0.05284(8) 0.2840(6) 0.0463(10) Uani 1 1 d . . . . .
H233 H 0.858898 0.037937 0.337357 0.056 Uiso 1 1 calc R U . . .
C234 C 0.7158(4) 0.05115(8) 0.2269(5) 0.0378(8) Uani 1 1 d . . . . .
Br2 Br 0.63108(5) 0.01932(2) 0.26013(7) 0.06056(17) Uani 1 1 d . . . . .
C235 C 0.6628(4) 0.07255(9) 0.1500(5) 0.0420(9) Uani 1 1 d . . . . .
H235 H 0.587410 0.071018 0.110746 0.050 Uiso 1 1 calc R U . . .
C236 C 0.7225(3) 0.09624(8) 0.1317(5) 0.0392(9) Uani 1 1 d . . . . .
H236 H 0.687395 0.111062 0.078647 0.047 Uiso 1 1 calc R U . . .
C203 C 0.8322(3) 0.17441(8) -0.2017(5) 0.0379(8) Uani 1 1 d . . . . .
H20D H 0.765632 0.178605 -0.132314 0.045 Uiso 1 1 calc R U . . .
H20E H 0.835508 0.187482 -0.293783 0.045 Uiso 1 1 calc R U . . .
C204 C 0.8239(3) 0.14575(8) -0.2693(5) 0.0357(8) Uani 1 1 d . . . . .
H204 H 0.773551 0.134797 -0.196648 0.043 Uiso 1 1 calc R U . . .
C208 C 0.7826(4) 0.14436(9) -0.4468(5) 0.0460(10) Uani 1 1 d . . . . .
H20F H 0.831626 0.155285 -0.517368 0.069 Uiso 1 1 calc R U . . .
H20G H 0.705141 0.151195 -0.452954 0.069 Uiso 1 1 calc R U . . .
H20H H 0.784216 0.125699 -0.484845 0.069 Uiso 1 1 calc R U . . .

loop_
_atom_site_aniso_label
_atom_site_aniso_U_11
_atom_site_aniso_U_22
_atom_site_aniso_U_33
_atom_site_aniso_U_23
_atom_site_aniso_U_13
_atom_site_aniso_U_12
N1 0.0281(16) 0.0296(15) 0.0411(17) 0.0012(12) -0.0042(13) -0.0034(12)
C11 0.0279(18) 0.0318(17) 0.0337(18) 0.0015(14) -0.0017(14) -0.0025(14)
C12 0.0310(19) 0.0317(18) 0.0391(19) 0.0001(15) -0.0059(15) 0.0032(14)
C13 0.0282(18) 0.0376(19) 0.0367(19) -0.0012(15) -0.0074(15) -0.0047(15)
C14 0.035(2) 0.0279(17) 0.0355(19) 0.0002(14) -0.0004(15) -0.0035(14)
O2 0.0478(17) 0.0294(13) 0.0499(16) -0.0030(11) -0.0132(13) -0.0036(11)
C17 0.065(3) 0.040(2) 0.087(4) -0.014(2) -0.034(3) -0.007(2)
C15 0.039(2) 0.0310(18) 0.045(2) 0.0064(16) -0.0111(17) 0.0051(15)
C16 0.0302(19) 0.038(2) 0.042(2) 0.0001(15) -0.0126(16) -0.0016(15)
C1 0.0276(19) 0.0312(17) 0.040(2) 0.0065(15) -0.0072(15) -0.0009(14)
O1 0.0283(14) 0.0384(14) 0.0526(17) -0.0008(12) -0.0052(12) -0.0013(11)
C2 0.0299(19) 0.0271(17) 0.045(2) 0.0051(15) -0.0083(16) -0.0021(14)
C5 0.048(2) 0.0316(19) 0.060(3) 0.0058(18) -0.015(2) 0.0027(17)
C6 0.0238(17) 0.0281(16) 0.041(2) 0.0005(14) -0.0015(14) -0.0022(13)
C21 0.0307(19) 0.0273(16) 0.0371(19) 0.0015(14) -0.0004(15) 0.0003(13)
C22 0.033(2) 0.0343(19) 0.044(2) -0.0038(16) -0.0038(16) 0.0009(15)
C23 0.039(2) 0.040(2) 0.051(2) -0.0039(18) -0.0097(18) -0.0073(17)
C24 0.064(3) 0.036(2) 0.044(2) -0.0037(17) -0.007(2) -0.0055(19)
C25 0.065(3) 0.039(2) 0.053(3) -0.0091(19) 0.010(2) 0.005(2)
C26 0.041(2) 0.038(2) 0.051(2) -0.0032(17) 0.0073(18) 0.0021(17)
N2 0.0293(15) 0.0286(14) 0.0330(15) 0.0014(11) -0.0047(12) -0.0004(12)
C7 0.0308(18) 0.0303(17) 0.0305(17) 0.0003(13) -0.0029(14) -0.0017(14)
C31 0.0311(18) 0.0300(17) 0.0284(17) 0.0022(13) -0.0020(14) -0.0012(14)
C32 0.0315(19) 0.0339(18) 0.0380(19) 0.0059(15) 0.0007(15) -0.0018(14)
C33 0.0304(19) 0.040(2) 0.040(2) 0.0031(16) 0.0048(15) 0.0018(15)
C34 0.039(2) 0.0284(17) 0.0322(18) -0.0002(14) -0.0064(15) 0.0026(14)
Br1 0.0488(3) 0.0313(2) 0.0611(3) 0.00399(18) -0.0014(2) 0.00673(17)
C35 0.047(2) 0.0285(18) 0.042(2) 0.0063(15) 0.0097(17) -0.0039(16)
C36 0.040(2) 0.0316(19) 0.047(2) 0.0046(16) 0.0118(17) -0.0013(16)
C3 0.039(2) 0.0334(18) 0.0363(19) 0.0040(15) -0.0015(16) -0.0076(15)
C4 0.0282(18) 0.0361(19) 0.0370(19) 0.0056(15) -0.0051(15) -0.0040(14)
C8 0.044(2) 0.049(2) 0.039(2) 0.0024(17) -0.0036(18) -0.0038(18)
N201 0.0279(16) 0.0339(16) 0.0422(18) -0.0011(13) 0.0027(13) 0.0040(12)
C211 0.0307(19) 0.0329(18) 0.0373(19) 0.0020(15) -0.0017(15) 0.0024(14)
C212 0.032(2) 0.042(2) 0.041(2) -0.0015(16) 0.0085(16) 0.0009(16)
C213 0.036(2) 0.039(2) 0.040(2) 0.0003(16) 0.0017(16) -0.0049(16)
C214 0.035(2) 0.0347(18) 0.0347(19) -0.0008(15) -0.0019(15) 0.0034(15)
O202 0.0535(18) 0.0328(14) 0.0491(17) -0.0025(12) 0.0104(14) 0.0011(12)
C217 0.080(4) 0.040(2) 0.065(3) -0.004(2) 0.024(3) 0.011(2)
C215 0.031(2) 0.039(2) 0.040(2) -0.0022(16) 0.0028(16) 0.0046(15)
C216 0.0301(19) 0.0359(19) 0.044(2) 0.0023(16) 0.0023(16) -0.0009(15)
C201 0.0317(19) 0.0323(18) 0.0354(19) 0.0058(14) 0.0042(15) 0.0020(14)
O201 0.0270(14) 0.0402(14) 0.0506(16) 0.0000(12) 0.0032(12) 0.0042(11)
C202 0.0311(19) 0.0279(17) 0.043(2) 0.0031(15) 0.0006(15) 0.0031(14)
C205 0.047(3) 0.032(2) 0.063(3) 0.0052(18) 0.011(2) -0.0009(17)
C206 0.0237(17) 0.0314(17) 0.041(2) -0.0005(14) -0.0020(14) 0.0018(14)
C221 0.038(2) 0.0289(17) 0.0380(19) 0.0013(14) 0.0000(16) -0.0010(15)
C222 0.034(2) 0.0363(19) 0.048(2) -0.0037(17) 0.0017(17) -0.0006(16)
C223 0.046(2) 0.039(2) 0.052(2) -0.0021(18) 0.0080(19) 0.0084(18)
C224 0.071(3) 0.032(2) 0.047(2) -0.0048(17) 0.002(2) 0.005(2)
C225 0.069(3) 0.037(2) 0.054(3) -0.0079(19) -0.015(2) -0.005(2)
C226 0.045(2) 0.040(2) 0.054(3) -0.0018(18) -0.009(2) -0.0036(18)
N202 0.0303(16) 0.0298(15) 0.0359(16) 0.0017(12) -0.0012(12) 0.0004(12)
C207 0.0314(19) 0.0329(18) 0.0310(18) 0.0013(14) -0.0004(14) 0.0005(14)
C231 0.0327(19) 0.0316(17) 0.0296(17) 0.0017(13) -0.0019(14) -0.0003(14)
C232 0.039(2) 0.042(2) 0.045(2) 0.0096(17) -0.0132(18) -0.0026(17)
C233 0.053(3) 0.034(2) 0.051(2) 0.0102(17) -0.011(2) -0.0011(18)
C234 0.043(2) 0.0356(19) 0.0347(19) -0.0007(15) 0.0024(16) -0.0109(16)
Br2 0.0681(4) 0.0433(3) 0.0702(4) 0.0054(2) -0.0030(3) -0.0213(2)
C235 0.035(2) 0.046(2) 0.045(2) 0.0006(18) -0.0031(17) -0.0068(17)
C236 0.031(2) 0.039(2) 0.047(2) 0.0067(17) -0.0019(16) 0.0043(16)
C203 0.036(2) 0.0370(19) 0.040(2) 0.0050(16) 0.0022(16) 0.0082(16)
C204 0.0288(19) 0.040(2) 0.038(2) 0.0040(15) 0.0027(15) 0.0051(15)
C208 0.043(2) 0.054(3) 0.041(2) 0.0010(18) -0.0035(18) 0.0021(19)

loop_
_atom_type_symbol
_atom_type_description
_atom_type_scat_dispersion_real
_atom_type_scat_dispersion_imag
_atom_type_scat_source
C C 0.0181 0.0091 'International Tables Vol C Tables 4.2.6.8 and 6.1.1.4'
H H 0.0000 0.0000 'International Tables Vol C Tables 4.2.6.8 and 6.1.1.4'
N N 0.0311 0.0180 'International Tables Vol C Tables 4.2.6.8 and 6.1.1.4'
O O 0.0492 0.0322 'International Tables Vol C Tables 4.2.6.8 and 6.1.1.4'
Br Br -0.6763 1.2805 'International Tables Vol C Tables 4.2.6.8 and 6.1.1.4'

loop_
_geom_angle_atom_site_label_1
_geom_angle_atom_site_label_2
_geom_angle_atom_site_label_3
_geom_angle
_geom_angle_site_symmetry_1
_geom_angle_site_symmetry_3
_geom_angle_publ_flag
C1 N1 C11 122.7(3) . . ?
C1 N1 C4 114.4(3) . . ?
C11 N1 C4 121.4(3) . . ?
C12 C11 C16 119.6(3) . . ?
C12 C11 N1 120.7(3) . . ?
C16 C11 N1 119.6(3) . . ?
C11 C12 C13 120.5(3) . . ?
C11 C12 H12 119.8 . . ?
C13 C12 H12 119.8 . . ?
C14 C13 C12 119.5(3) . . ?
C14 C13 H13 120.3 . . ?
C12 C13 H13 120.3 . . ?
O2 C14 C15 115.0(3) . . ?
O2 C14 C13 125.3(3) . . ?
C15 C14 C13 119.6(3) . . ?
C14 O2 C17 117.9(3) . . ?
O2 C17 H17A 109.5 . . ?
O2 C17 H17B 109.5 . . ?
H17A C17 H17B 109.5 . . ?
O2 C17 H17C 109.5 . . ?
H17A C17 H17C 109.5 . . ?
H17B C17 H17C 109.5 . . ?
C16 C15 C14 121.0(3) . . ?
C16 C15 H15 119.5 . . ?
C14 C15 H15 119.5 . . ?
C15 C16 C11 119.7(3) . . ?
C15 C16 H16 120.1 . . ?
C11 C16 H16 120.1 . . ?
O1 C1 N1 126.5(3) . . ?
O1 C1 C2 125.0(4) . . ?
N1 C1 C2 108.5(3) . . ?
C5 C2 C3 113.3(3) . . ?
C5 C2 C1 110.8(3) . . ?
C3 C2 C1 102.8(3) . . ?
C5 C2 C6 110.2(3) . . ?
C3 C2 C6 114.7(3) . . ?
C1 C2 C6 104.4(3) . . ?
C2 C5 H5A 109.5 . . ?
C2 C5 H5B 109.5 . . ?
H5A C5 H5B 109.5 . . ?
C2 C5 H5C 109.5 . . ?
H5A C5 H5C 109.5 . . ?
H5B C5 H5C 109.5 . . ?
N2 C6 C21 108.6(3) . . ?
N2 C6 C2 109.1(3) . . ?
C21 C6 C2 114.0(3) . . ?
N2 C6 H6 108.3 . . ?
C21 C6 H6 108.3 . . ?
C2 C6 H6 108.3 . . ?
C22 C21 C26 118.2(4) . . ?
C22 C21 C6 123.6(3) . . ?
C26 C21 C6 118.2(3) . . ?
C21 C22 C23 120.5(4) . . ?
C21 C22 H22 119.8 . . ?
C23 C22 H22 119.8 . . ?
C24 C23 C22 121.0(4) . . ?
C24 C23 H23 119.5 . . ?
C22 C23 H23 119.5 . . ?
C23 C24 C25 119.2(4) . . ?
C23 C24 H24 120.4 . . ?
C25 C24 H24 120.4 . . ?
C24 C25 C26 120.1(4) . . ?
C24 C25 H25 119.9 . . ?
C26 C25 H25 119.9 . . ?
C25 C26 C21 121.0(4) . . ?
C25 C26 H26 119.5 . . ?
C21 C26 H26 119.5 . . ?
C7 N2 C6 116.2(3) . . ?
N2 C7 C31 121.5(3) . . ?
N2 C7 H7 119.2 . . ?
C31 C7 H7 119.2 . . ?
C32 C31 C36 118.6(3) . . ?
C32 C31 C7 122.1(3) . . ?
C36 C31 C7 119.2(3) . . ?
C31 C32 C33 121.4(3) . . ?
C31 C32 H32 119.3 . . ?
C33 C32 H32 119.3 . . ?
C32 C33 C34 118.6(4) . . ?
C32 C33 H33 120.7 . . ?
C34 C33 H33 120.7 . . ?
C35 C34 C33 121.4(3) . . ?
C35 C34 Br1 119.2(3) . . ?
C33 C34 Br1 119.3(3) . . ?
C34 C35 C36 119.4(3) . . ?
C34 C35 H35 120.3 . . ?
C36 C35 H35 120.3 . . ?
C35 C36 C31 120.6(4) . . ?
C35 C36 H36 119.7 . . ?
C31 C36 H36 119.7 . . ?
C2 C3 C4 106.8(3) . . ?
C2 C3 H3A 110.4 . . ?
C4 C3 H3A 110.4 . . ?
C2 C3 H3B 110.4 . . ?
C4 C3 H3B 110.4 . . ?
H3A C3 H3B 108.6 . . ?
N1 C4 C8 111.0(3) . . ?
N1 C4 C3 102.2(3) . . ?
C8 C4 C3 113.5(3) . . ?
N1 C4 H4 110.0 . . ?
C8 C4 H4 110.0 . . ?
C3 C4 H4 110.0 . . ?
C4 C8 H8A 109.5 . . ?
C4 C8 H8B 109.5 . . ?
H8A C8 H8B 109.5 . . ?
C4 C8 H8C 109.5 . . ?
H8A C8 H8C 109.5 . . ?
H8B C8 H8C 109.5 . . ?
C201 N201 C211 122.8(3) . . ?
C201 N201 C204 114.0(3) . . ?
C211 N201 C204 121.8(3) . . ?
C216 C211 C212 119.3(4) . . ?
C216 C211 N201 120.6(3) . . ?
C212 C211 N201 120.1(3) . . ?
C213 C212 C211 121.2(4) . . ?
C213 C212 H212 119.4 . . ?
C211 C212 H212 119.4 . . ?
C212 C213 C214 119.4(4) . . ?
C212 C213 H213 120.3 . . ?
C214 C213 H213 120.3 . . ?
O202 C214 C215 124.8(4) . . ?
O202 C214 C213 114.8(3) . . ?
C215 C214 C213 120.5(4) . . ?
C214 O202 C217 117.6(3) . . ?
O202 C217 H21A 109.5 . . ?
O202 C217 H21B 109.5 . . ?
H21A C217 H21B 109.5 . . ?
O202 C217 H21C 109.5 . . ?
H21A C217 H21C 109.5 . . ?
H21B C217 H21C 109.5 . . ?
C214 C215 C216 119.2(4) . . ?
C214 C215 H215 120.4 . . ?
C216 C215 H215 120.4 . . ?
C211 C216 C215 120.4(4) . . ?
C211 C216 H216 119.8 . . ?
C215 C216 H216 119.8 . . ?
O201 C201 N201 126.0(3) . . ?
O201 C201 C202 125.5(3) . . ?
N201 C201 C202 108.5(3) . . ?
C205 C202 C201 110.6(3) . . ?
C205 C202 C203 113.8(3) . . ?
C201 C202 C203 102.8(3) . . ?
C205 C202 C206 110.0(3) . . ?
C201 C202 C206 104.4(3) . . ?
C203 C202 C206 114.5(3) . . ?
C202 C205 H20A 109.5 . . ?
C202 C205 H20B 109.5 . . ?
H20A C205 H20B 109.5 . . ?
C202 C205 H20C 109.5 . . ?
H20A C205 H20C 109.5 . . ?
H20B C205 H20C 109.5 . . ?
N202 C206 C221 108.7(3) . . ?
N202 C206 C202 109.0(3) . . ?
C221 C206 C202 114.4(3) . . ?
N202 C206 H206 108.2 . . ?
C221 C206 H206 108.2 . . ?
C202 C206 H206 108.2 . . ?
C222 C221 C226 118.7(4) . . ?
C222 C221 C206 123.0(3) . . ?
C226 C221 C206 118.2(4) . . ?
C221 C222 C223 120.8(4) . . ?
C221 C222 H222 119.6 . . ?
C223 C222 H222 119.6 . . ?
C222 C223 C224 120.1(4) . . ?
C222 C223 H223 120.0 . . ?
C224 C223 H223 120.0 . . ?
C225 C224 C223 119.3(4) . . ?
C225 C224 H224 120.3 . . ?
C223 C224 H224 120.3 . . ?
C224 C225 C226 120.5(4) . . ?
C224 C225 H225 119.7 . . ?
C226 C225 H225 119.7 . . ?
C221 C226 C225 120.6(4) . . ?
C221 C226 H226 119.7 . . ?
C225 C226 H226 119.7 . . ?
C207 N202 C206 116.6(3) . . ?
N202 C207 C231 121.0(3) . . ?
N202 C207 H207 119.5 . . ?
C231 C207 H207 119.5 . . ?
C236 C231 C232 118.9(3) . . ?
C236 C231 C207 122.2(3) . . ?
C232 C231 C207 118.9(3) . . ?
C233 C232 C231 120.0(4) . . ?
C233 C232 H232 120.0 . . ?
C231 C232 H232 120.0 . . ?
C234 C233 C232 119.2(4) . . ?
C234 C233 H233 120.4 . . ?
C232 C233 H233 120.4 . . ?
C233 C234 C235 122.0(4) . . ?
C233 C234 Br2 120.1(3) . . ?
C235 C234 Br2 117.9(3) . . ?
C234 C235 C236 118.2(4) . . ?
C234 C235 H235 120.9 . . ?
C236 C235 H235 120.9 . . ?
C231 C236 C235 121.7(4) . . ?
C231 C236 H236 119.2 . . ?
C235 C236 H236 119.2 . . ?
C204 C203 C202 106.7(3) . . ?
C204 C203 H20D 110.4 . . ?
C202 C203 H20D 110.4 . . ?
C204 C203 H20E 110.4 . . ?
C202 C203 H20E 110.4 . . ?
H20D C203 H20E 108.6 . . ?
N201 C204 C208 111.1(3) . . ?
N201 C204 C203 102.8(3) . . ?
C208 C204 C203 113.6(3) . . ?
N201 C204 H204 109.7 . . ?
C208 C204 H204 109.7 . . ?
C203 C204 H204 109.7 . . ?
C204 C208 H20F 109.5 . . ?
C204 C208 H20G 109.5 . . ?
H20F C208 H20G 109.5 . . ?
C204 C208 H20H 109.5 . . ?
H20F C208 H20H 109.5 . . ?
H20G C208 H20H 109.5 . . ?

loop_
_geom_bond_atom_site_label_1
_geom_bond_atom_site_label_2
_geom_bond_distance
_geom_bond_site_symmetry_2
_geom_bond_publ_flag
N1 C1 1.358(5) . ?
N1 C11 1.434(5) . ?
N1 C4 1.479(5) . ?
C11 C12 1.384(5) . ?
C11 C16 1.384(5) . ?
C12 C13 1.397(5) . ?
C12 H12 0.9500 . ?
C13 C14 1.383(5) . ?
C13 H13 0.9500 . ?
C14 O2 1.375(4) . ?
C14 C15 1.382(5) . ?
O2 C17 1.406(5) . ?
C17 H17A 0.9800 . ?
C17 H17B 0.9800 . ?
C17 H17C 0.9800 . ?
C15 C16 1.380(5) . ?
C15 H15 0.9500 . ?
C16 H16 0.9500 . ?
C1 O1 1.219(5) . ?
C1 C2 1.535(5) . ?
C2 C5 1.522(5) . ?
C2 C3 1.525(6) . ?
C2 C6 1.568(5) . ?
C5 H5A 0.9800 . ?
C5 H5B 0.9800 . ?
C5 H5C 0.9800 . ?
C6 N2 1.476(4) . ?
C6 C21 1.523(5) . ?
C6 H6 1.0000 . ?
C21 C22 1.385(5) . ?
C21 C26 1.395(6) . ?
C22 C23 1.388(5) . ?
C22 H22 0.9500 . ?
C23 C24 1.378(7) . ?
C23 H23 0.9500 . ?
C24 C25 1.378(7) . ?
C24 H24 0.9500 . ?
C25 C26 1.388(6) . ?
C25 H25 0.9500 . ?
C26 H26 0.9500 . ?
N2 C7 1.272(5) . ?
C7 C31 1.470(5) . ?
C7 H7 0.9500 . ?
C31 C32 1.383(5) . ?
C31 C36 1.394(5) . ?
C32 C33 1.385(5) . ?
C32 H32 0.9500 . ?
C33 C34 1.388(5) . ?
C33 H33 0.9500 . ?
C34 C35 1.367(6) . ?
C34 Br1 1.901(4) . ?
C35 C36 1.390(6) . ?
C35 H35 0.9500 . ?
C36 H36 0.9500 . ?
C3 C4 1.538(5) . ?
C3 H3A 0.9900 . ?
C3 H3B 0.9900 . ?
C4 C8 1.519(6) . ?
C4 H4 1.0000 . ?
C8 H8A 0.9800 . ?
C8 H8B 0.9800 . ?
C8 H8C 0.9800 . ?
N201 C201 1.368(5) . ?
N201 C211 1.425(5) . ?
N201 C204 1.476(5) . ?
C211 C216 1.384(5) . ?
C211 C212 1.387(5) . ?
C212 C213 1.377(6) . ?
C212 H212 0.9500 . ?
C213 C214 1.395(6) . ?
C213 H213 0.9500 . ?
C214 O202 1.376(5) . ?
C214 C215 1.385(6) . ?
O202 C217 1.419(5) . ?
C217 H21A 0.9800 . ?
C217 H21B 0.9800 . ?
C217 H21C 0.9800 . ?
C215 C216 1.403(5) . ?
C215 H215 0.9500 . ?
C216 H216 0.9500 . ?
C201 O201 1.222(5) . ?
C201 C202 1.531(5) . ?
C202 C205 1.530(5) . ?
C202 C203 1.534(5) . ?
C202 C206 1.568(5) . ?
C205 H20A 0.9800 . ?
C205 H20B 0.9800 . ?
C205 H20C 0.9800 . ?
C206 N202 1.470(5) . ?
C206 C221 1.528(5) . ?
C206 H206 1.0000 . ?
C221 C222 1.382(6) . ?
C221 C226 1.387(6) . ?
C222 C223 1.389(6) . ?
C222 H222 0.9500 . ?
C223 C224 1.390(7) . ?
C223 H223 0.9500 . ?
C224 C225 1.374(7) . ?
C224 H224 0.9500 . ?
C225 C226 1.389(7) . ?
C225 H225 0.9500 . ?
C226 H226 0.9500 . ?
N202 C207 1.270(5) . ?
C207 C231 1.472(5) . ?
C207 H207 0.9500 . ?
C231 C236 1.383(5) . ?
C231 C232 1.400(5) . ?
C232 C233 1.396(6) . ?
C232 H232 0.9500 . ?
C233 C234 1.371(6) . ?
C233 H233 0.9500 . ?
C234 C235 1.385(6) . ?
C234 Br2 1.897(4) . ?
C235 C236 1.385(6) . ?
C235 H235 0.9500 . ?
C236 H236 0.9500 . ?
C203 C204 1.533(5) . ?
C203 H20D 0.9900 . ?
C203 H20E 0.9900 . ?
C204 C208 1.516(6) . ?
C204 H204 1.0000 . ?
C208 H20F 0.9800 . ?
C208 H20G 0.9800 . ?
C208 H20H 0.9800 . ?

loop_
_geom_torsion_atom_site_label_1
_geom_torsion_atom_site_label_2
_geom_torsion_atom_site_label_3
_geom_torsion_atom_site_label_4
_geom_torsion
_geom_torsion_site_symmetry_1
_geom_torsion_site_symmetry_2
_geom_torsion_site_symmetry_3
_geom_torsion_site_symmetry_4
_geom_torsion_publ_flag
C1 N1 C11 C12 59.0(5) . . . . ?
C4 N1 C11 C12 -135.8(4) . . . . ?
C1 N1 C11 C16 -118.5(4) . . . . ?
C4 N1 C11 C16 46.7(5) . . . . ?
C16 C11 C12 C13 -0.3(6) . . . . ?
N1 C11 C12 C13 -177.8(4) . . . . ?
C11 C12 C13 C14 -0.7(6) . . . . ?
C12 C13 C14 O2 -179.0(4) . . . . ?
C12 C13 C14 C15 1.2(6) . . . . ?
C15 C14 O2 C17 179.3(4) . . . . ?
C13 C14 O2 C17 -0.4(6) . . . . ?
O2 C14 C15 C16 179.5(4) . . . . ?
C13 C14 C15 C16 -0.7(6) . . . . ?
C14 C15 C16 C11 -0.3(7) . . . . ?
C12 C11 C16 C15 0.8(6) . . . . ?
N1 C11 C16 C15 178.4(4) . . . . ?
C11 N1 C1 O1 -15.1(6) . . . . ?
C4 N1 C1 O1 178.7(4) . . . . ?
C11 N1 C1 C2 161.8(3) . . . . ?
C4 N1 C1 C2 -4.4(4) . . . . ?
O1 C1 C2 C5 -44.6(5) . . . . ?
N1 C1 C2 C5 138.5(4) . . . . ?
O1 C1 C2 C3 -166.0(4) . . . . ?
N1 C1 C2 C3 17.1(4) . . . . ?
O1 C1 C2 C6 74.0(4) . . . . ?
N1 C1 C2 C6 -102.9(3) . . . . ?
C5 C2 C6 N2 -172.7(3) . . . . ?
C3 C2 C6 N2 -43.4(4) . . . . ?
C1 C2 C6 N2 68.3(3) . . . . ?
C5 C2 C6 C21 -51.1(4) . . . . ?
C3 C2 C6 C21 78.2(4) . . . . ?
C1 C2 C6 C21 -170.1(3) . . . . ?
N2 C6 C21 C22 44.8(5) . . . . ?
C2 C6 C21 C22 -77.0(4) . . . . ?
N2 C6 C21 C26 -132.1(4) . . . . ?
C2 C6 C21 C26 106.0(4) . . . . ?
C26 C21 C22 C23 -1.3(6) . . . . ?
C6 C21 C22 C23 -178.2(4) . . . . ?
C21 C22 C23 C24 1.1(6) . . . . ?
C22 C23 C24 C25 -0.2(7) . . . . ?
C23 C24 C25 C26 -0.5(7) . . . . ?
C24 C25 C26 C21 0.3(7) . . . . ?
C22 C21 C26 C25 0.6(6) . . . . ?
C6 C21 C26 C25 177.7(4) . . . . ?
C21 C6 N2 C7 114.6(3) . . . . ?
C2 C6 N2 C7 -120.6(3) . . . . ?
C6 N2 C7 C31 179.7(3) . . . . ?
N2 C7 C31 C32 -3.1(5) . . . . ?
N2 C7 C31 C36 177.4(4) . . . . ?
C36 C31 C32 C33 -1.1(6) . . . . ?
C7 C31 C32 C33 179.4(4) . . . . ?
C31 C32 C33 C34 -0.4(6) . . . . ?
C32 C33 C34 C35 1.1(6) . . . . ?
C32 C33 C34 Br1 -177.6(3) . . . . ?
C33 C34 C35 C36 -0.4(6) . . . . ?
Br1 C34 C35 C36 178.3(3) . . . . ?
C34 C35 C36 C31 -1.0(6) . . . . ?
C32 C31 C36 C35 1.8(6) . . . . ?
C7 C31 C36 C35 -178.7(4) . . . . ?
C5 C2 C3 C4 -142.7(3) . . . . ?
C1 C2 C3 C4 -23.0(4) . . . . ?
C6 C2 C3 C4 89.6(4) . . . . ?
C1 N1 C4 C8 -131.4(3) . . . . ?
C11 N1 C4 C8 62.2(4) . . . . ?
C1 N1 C4 C3 -10.2(4) . . . . ?
C11 N1 C4 C3 -176.5(3) . . . . ?
C2 C3 C4 N1 20.5(4) . . . . ?
C2 C3 C4 C8 140.1(3) . . . . ?
C201 N201 C211 C216 -58.4(5) . . . . ?
C204 N201 C211 C216 135.8(4) . . . . ?
C201 N201 C211 C212 120.8(4) . . . . ?
C204 N201 C211 C212 -44.9(5) . . . . ?
C216 C211 C212 C213 0.4(6) . . . . ?
N201 C211 C212 C213 -178.8(4) . . . . ?
C211 C212 C213 C214 -0.5(6) . . . . ?
C212 C213 C214 O202 -178.6(4) . . . . ?
C212 C213 C214 C215 0.9(6) . . . . ?
C215 C214 O202 C217 -3.7(6) . . . . ?
C213 C214 O202 C217 175.8(4) . . . . ?
O202 C214 C215 C216 178.1(4) . . . . ?
C213 C214 C215 C216 -1.4(6) . . . . ?
C212 C211 C216 C215 -0.8(6) . . . . ?
N201 C211 C216 C215 178.4(4) . . . . ?
C214 C215 C216 C211 1.3(6) . . . . ?
C211 N201 C201 O201 15.6(6) . . . . ?
C204 N201 C201 O201 -177.6(4) . . . . ?
C211 N201 C201 C202 -161.7(3) . . . . ?
C204 N201 C201 C202 5.1(4) . . . . ?
O201 C201 C202 C205 43.5(5) . . . . ?
N201 C201 C202 C205 -139.1(3) . . . . ?
O201 C201 C202 C203 165.4(4) . . . . ?
N201 C201 C202 C203 -17.3(4) . . . . ?
O201 C201 C202 C206 -74.8(4) . . . . ?
N201 C201 C202 C206 102.6(3) . . . . ?
C205 C202 C206 N202 173.8(3) . . . . ?
C201 C202 C206 N202 -67.5(3) . . . . ?
C203 C202 C206 N202 44.1(4) . . . . ?
C205 C202 C206 C221 51.8(4) . . . . ?
C201 C202 C206 C221 170.5(3) . . . . ?
C203 C202 C206 C221 -77.8(4) . . . . ?
N202 C206 C221 C222 -45.7(5) . . . . ?
C202 C206 C221 C222 76.5(5) . . . . ?
N202 C206 C221 C226 131.4(4) . . . . ?
C202 C206 C221 C226 -106.4(4) . . . . ?
C226 C221 C222 C223 1.0(6) . . . . ?
C206 C221 C222 C223 178.1(4) . . . . ?
C221 C222 C223 C224 -0.2(7) . . . . ?
C222 C223 C224 C225 -0.9(7) . . . . ?
C223 C224 C225 C226 1.1(7) . . . . ?
C222 C221 C226 C225 -0.8(6) . . . . ?
C206 C221 C226 C225 -178.0(4) . . . . ?
C224 C225 C226 C221 -0.2(7) . . . . ?
C221 C206 N202 C207 -114.9(4) . . . . ?
C202 C206 N202 C207 119.7(3) . . . . ?
C206 N202 C207 C231 -179.4(3) . . . . ?
N202 C207 C231 C236 -0.3(6) . . . . ?
N202 C207 C231 C232 178.4(4) . . . . ?
C236 C231 C232 C233 -2.7(6) . . . . ?
C207 C231 C232 C233 178.6(4) . . . . ?
C231 C232 C233 C234 2.1(7) . . . . ?
C232 C233 C234 C235 -0.6(7) . . . . ?
C232 C233 C234 Br2 -178.1(3) . . . . ?
C233 C234 C235 C236 -0.3(7) . . . . ?
Br2 C234 C235 C236 177.3(3) . . . . ?
C232 C231 C236 C235 1.8(6) . . . . ?
C207 C231 C236 C235 -179.5(4) . . . . ?
C234 C235 C236 C231 -0.3(6) . . . . ?
C205 C202 C203 C204 142.4(3) . . . . ?
C201 C202 C203 C204 22.7(4) . . . . ?
C206 C202 C203 C204 -89.9(4) . . . . ?
C201 N201 C204 C208 131.3(4) . . . . ?
C211 N201 C204 C208 -61.8(5) . . . . ?
C201 N201 C204 C203 9.5(4) . . . . ?
C211 N201 C204 C203 176.4(3) . . . . ?
C202 C203 C204 N201 -20.0(4) . . . . ?
C202 C203 C204 C208 -140.1(3) . . . . ?
